data_1555568
loop_
_publ_author_name
'Luescher, Michael U.'
'Bode, Jeffrey W.'

_publ_section_title
;
 SnAP-eX Reagents for the Synthesis of Exocyclic 3-Amino- and
 3-Alkoxypyrrolidines and Piperidines from Aldehydes.
;
_journal_issue 11
_journal_name_full 'Organic letters'
_journal_page_first 2652
_journal_page_last 2655
_journal_paper_doi 10.1021/acs.orglett.6b01099
_journal_volume 18
_journal_year 2016
_chemical_formula_moiety 'C17 H26 N2 O2'
_chemical_formula_sum 'C17 H26 N2 O2'
_chemical_formula_weight 290.40
_chemical_name_systematic 'trans-tert-Butyl (2-(o-tolyl)piperidin-3-yl)carbamate'
_space_group_crystal_system monoclinic
_space_group_IT_number 14
_space_group_name_Hall '-P 2yn'
_space_group_name_H-M_alt 'P 1 21/n 1'
_atom_sites_solution_hydrogens mixed
_audit_creation_date 2016-01-19
_audit_creation_method
;
Olex2 1.2
(compiled 2015.09.30 svn.r3233 for OlexSys, GUI svn.r5103)
;
_cell_angle_alpha 90
_cell_angle_beta 97.707(5)
_cell_angle_gamma 90
_cell_formula_units_Z 4
_cell_length_a 13.2033(17)
_cell_length_b 7.3109(11)
_cell_length_c 17.144(2)
_cell_measurement_reflns_used 2072
_cell_measurement_temperature 100.0(2)
_cell_measurement_theta_max 27.29
_cell_measurement_theta_min 3.03
_cell_volume 1639.9(4)
_computing_cell_refinement 'Bruker SAINT'
_computing_data_collection 'Bruker APEX2'
_computing_data_reduction 'Bruker SAINT'
_computing_molecular_graphics 'Olex2 (Dolomanov et al., 2009)'
_computing_publication_material 'Olex2 (Dolomanov et al., 2009)'
_computing_structure_refinement 'XL (Sheldrick, 2008)'
_computing_structure_solution 'XT (Sheldrick, 2015)'
_diffrn_ambient_temperature 100.0(2)
_diffrn_detector 'Bruker APEX2 area detector'
_diffrn_detector_area_resol_mean 8.33
_diffrn_detector_type 'CCD area detector'
_diffrn_measured_fraction_theta_full 0.999
_diffrn_measured_fraction_theta_max 0.997
_diffrn_measurement_device 'kappa-stage diffractometer'
_diffrn_measurement_device_type 'Bruker/Nonius Kappa Apex2'
_diffrn_measurement_method '\w and \f scans'
_diffrn_radiation_monochromator 'double mirror optics'
_diffrn_radiation_probe x-ray
_diffrn_radiation_type MoK\a
_diffrn_radiation_wavelength 0.71073
_diffrn_reflns_av_R_equivalents 0.0595
_diffrn_reflns_av_unetI/netI 0.0552
_diffrn_reflns_Laue_measured_fraction_full 0.999
_diffrn_reflns_Laue_measured_fraction_max 0.997
_diffrn_reflns_limit_h_max 17
_diffrn_reflns_limit_h_min -17
_diffrn_reflns_limit_k_max 8
_diffrn_reflns_limit_k_min -9
_diffrn_reflns_limit_l_max 22
_diffrn_reflns_limit_l_min -22
_diffrn_reflns_number 14780
_diffrn_reflns_point_group_measured_fraction_full 0.999
_diffrn_reflns_point_group_measured_fraction_max 0.997
_diffrn_reflns_theta_full 25.242
_diffrn_reflns_theta_max 27.568
_diffrn_reflns_theta_min 3.033
_diffrn_source 'microfocus sealed X-ray tube'
_diffrn_source_type 'Incoatec I\ms high brilliance'
_diffrn_standards_number 0
_exptl_absorpt_coefficient_mu 0.077
_exptl_absorpt_correction_T_max 0.7456
_exptl_absorpt_correction_T_min 0.6792
_exptl_absorpt_correction_type multi-scan
_exptl_absorpt_process_details
;
SADABS-2014/5 (Bruker,2014/5) was used for absorption correction.
wR2(int) was 0.0918 before and 0.0467 after correction.
The Ratio of minimum to maximum transmission is 0.9109.
The \l/2 correction factor is 0.00150.
;
_exptl_crystal_colour 'clear colourless'
_exptl_crystal_colour_lustre clear
_exptl_crystal_colour_primary colourless
_exptl_crystal_density_diffrn 1.176
_exptl_crystal_description plate
_exptl_crystal_F_000 632
_exptl_crystal_size_max 0.24
_exptl_crystal_size_mid 0.22
_exptl_crystal_size_min 0.05
_refine_diff_density_max 0.228
_refine_diff_density_min -0.261
_refine_diff_density_rms 0.062
_refine_ls_extinction_method none
_refine_ls_goodness_of_fit_ref 1.056
_refine_ls_hydrogen_treatment mixed
_refine_ls_matrix_type full
_refine_ls_number_parameters 200
_refine_ls_number_reflns 3791
_refine_ls_number_restraints 2
_refine_ls_restrained_S_all 1.056
_refine_ls_R_factor_all 0.0748
_refine_ls_R_factor_gt 0.0475
_refine_ls_shift/su_max 0.000
_refine_ls_shift/su_mean 0.000
_refine_ls_structure_factor_coef Fsqd
_refine_ls_weighting_details 'w=1/[\s^2^(Fo^2^)+(0.0517P)^2^+0.1767P] where P=(Fo^2^+2Fc^2^)/3'
_refine_ls_weighting_scheme calc
_refine_ls_wR_factor_gt 0.1063
_refine_ls_wR_factor_ref 0.1209
_reflns_Friedel_coverage 0.000
_reflns_number_gt 2646
_reflns_number_total 3791
_reflns_threshold_expression 'I > 2\s(I)'
_cod_data_source_file ol6b01099_si_002.cif
_cod_data_source_block jb150116_1_1_0m
_cod_database_code 1555568
_shelxl_version_number 2014/6
_shelx_space_group_comment
;
The symmetry employed for this shelxl refinement is uniquely defined
by the following loop, which should always be used as a source of
symmetry information in preference to the above space-group names.
They are only intended as comments.
;
_shelx_estimated_absorpt_t_max 0.996
_shelx_estimated_absorpt_t_min 0.982
_olex2_refinement_description
;
1. Fixed Uiso
 At 1.2 times of:
  All C(H) groups, All C(H,H) groups, All N(H) groups
 At 1.5 times of:
  All C(H,H,H) groups
2. Restrained distances
 N2-H2 = N1-H1
 0.91 with sigma of 0.02
3.a Ternary CH refined with riding coordinates:
 C6(H6), C10(H10)
3.b Secondary CH2 refined with riding coordinates:
 C7(H7A,H7B), C8(H8A,H8B), C9(H9A,H9B)
3.c Aromatic/amide H refined with riding coordinates:
 C12(H12), C13(H13), C14(H14), C15(H15)
3.d Idealised Me refined as rotating group:
 C1(H1A,H1B,H1C), C2(H2A,H2B,H2C), C3(H3A,H3B,H3C), C17(H17A,H17B,H17C)
;
_olex2_date_sample_data_collection 2016-01-18
_olex2_date_sample_submission 2016-01-15
_olex2_submission_original_sample_id jb150116_1_1
_olex2_submission_special_instructions 'No special instructions were received'

loop_
_space_group_symop_operation_xyz
'x, y, z'
'-x+1/2, y+1/2, -z+1/2'
'-x, -y, -z'
'x-1/2, -y-1/2, z-1/2'

loop_
_atom_site_label
_atom_site_type_symbol
_atom_site_fract_x
_atom_site_fract_y
_atom_site_fract_z
_atom_site_U_iso_or_equiv
_atom_site_adp_type
_atom_site_occupancy
_atom_site_site_symmetry_order
_atom_site_calc_flag
_atom_site_refinement_flags_posn
O1 O 0.55629(8) 0.41564(17) 0.42032(6) 0.0247(3) Uani 1 1 d .
O2 O 0.69109(8) 0.22703(15) 0.45552(6) 0.0195(3) Uani 1 1 d .
N1 N 0.58635(10) 0.29928(19) 0.54328(7) 0.0174(3) Uani 1 1 d D
H1 H 0.5338(11) 0.370(2) 0.5531(9) 0.021 Uiso 1 1 d DR
N2 N 0.63228(10) 0.48584(19) 0.70203(7) 0.0176(3) Uani 1 1 d D
H2 H 0.5859(11) 0.544(2) 0.6657(9) 0.021 Uiso 1 1 d DR
C1 C 0.76615(13) 0.4559(2) 0.37660(10) 0.0260(4) Uani 1 1 d .
H1A H 0.7049 0.5316 0.3639 0.039 Uiso 1 1 calc GR
H1B H 0.8101 0.4695 0.3352 0.039 Uiso 1 1 calc GR
H1C H 0.8035 0.4950 0.4271 0.039 Uiso 1 1 calc GR
C2 C 0.82856(13) 0.1356(3) 0.39331(11) 0.0301(4) Uani 1 1 d .
H2A H 0.8712 0.1677 0.4426 0.045 Uiso 1 1 calc GR
H2B H 0.8678 0.1526 0.3492 0.045 Uiso 1 1 calc GR
H2C H 0.8072 0.0075 0.3953 0.045 Uiso 1 1 calc GR
C3 C 0.66143(14) 0.1965(3) 0.31139(10) 0.0388(5) Uani 1 1 d .
H3A H 0.6404 0.0699 0.3190 0.058 Uiso 1 1 calc GR
H3B H 0.6951 0.2043 0.2639 0.058 Uiso 1 1 calc GR
H3C H 0.6011 0.2760 0.3056 0.058 Uiso 1 1 calc GR
C4 C 0.73511(12) 0.2574(2) 0.38206(9) 0.0196(4) Uani 1 1 d .
C5 C 0.60834(11) 0.3219(2) 0.46970(9) 0.0178(3) Uani 1 1 d .
C6 C 0.65470(11) 0.2250(2) 0.61035(8) 0.0171(3) Uani 1 1 d .
H6 H 0.7095 0.1522 0.5898 0.021 Uiso 1 1 calc R
C7 C 0.59663(12) 0.1002(2) 0.65992(9) 0.0214(4) Uani 1 1 d .
H7A H 0.6460 0.0346 0.6987 0.026 Uiso 1 1 calc R
H7B H 0.5584 0.0079 0.6254 0.026 Uiso 1 1 calc R
C8 C 0.52220(12) 0.2065(2) 0.70330(9) 0.0210(4) Uani 1 1 d .
H8A H 0.4924 0.1237 0.7398 0.025 Uiso 1 1 calc R
H8B H 0.4658 0.2546 0.6649 0.025 Uiso 1 1 calc R
C9 C 0.57639(12) 0.3651(2) 0.74959(9) 0.0202(4) Uani 1 1 d .
H9A H 0.5250 0.4384 0.7729 0.024 Uiso 1 1 calc R
H9B H 0.6249 0.3148 0.7934 0.024 Uiso 1 1 calc R
C10 C 0.70554(11) 0.3821(2) 0.66262(8) 0.0161(3) Uani 1 1 d .
H10 H 0.7542 0.3234 0.7050 0.019 Uiso 1 1 calc R
C11 C 0.76824(11) 0.5080(2) 0.61795(8) 0.0158(3) Uani 1 1 d .
C12 C 0.72530(11) 0.6661(2) 0.58214(8) 0.0177(3) Uani 1 1 d .
H12 H 0.6556 0.6931 0.5852 0.021 Uiso 1 1 calc R
C13 C 0.78178(12) 0.7848(2) 0.54218(9) 0.0202(4) Uani 1 1 d .
H13 H 0.7506 0.8905 0.5172 0.024 Uiso 1 1 calc R
C14 C 0.88369(12) 0.7489(2) 0.53880(9) 0.0204(4) Uani 1 1 d .
H14 H 0.9237 0.8318 0.5132 0.024 Uiso 1 1 calc R
C15 C 0.92700(12) 0.5912(2) 0.57301(8) 0.0198(4) Uani 1 1 d .
H15 H 0.9969 0.5663 0.5697 0.024 Uiso 1 1 calc R
C16 C 0.87122(11) 0.4678(2) 0.61212(8) 0.0171(3) Uani 1 1 d .
C17 C 0.92221(12) 0.2956(2) 0.64609(9) 0.0236(4) Uani 1 1 d .
H17A H 0.9161 0.2884 0.7024 0.035 Uiso 1 1 calc GR
H17B H 0.9946 0.2974 0.6390 0.035 Uiso 1 1 calc GR
H17C H 0.8890 0.1889 0.6190 0.035 Uiso 1 1 calc GR

loop_
_atom_site_aniso_label
_atom_site_aniso_U_11
_atom_site_aniso_U_22
_atom_site_aniso_U_33
_atom_site_aniso_U_23
_atom_site_aniso_U_13
_atom_site_aniso_U_12
O1 0.0218(6) 0.0370(8) 0.0144(5) 0.0013(5) -0.0013(4) 0.0089(5)
O2 0.0186(5) 0.0219(6) 0.0193(5) 0.0021(5) 0.0071(4) 0.0042(5)
N1 0.0163(6) 0.0214(8) 0.0141(6) -0.0008(5) 0.0003(5) 0.0026(6)
N2 0.0190(7) 0.0194(8) 0.0144(6) 0.0011(5) 0.0027(5) 0.0006(6)
C1 0.0288(9) 0.0244(10) 0.0260(8) 0.0040(7) 0.0075(7) 0.0004(8)
C2 0.0304(10) 0.0276(10) 0.0360(10) 0.0060(8) 0.0184(8) 0.0070(8)
C3 0.0330(10) 0.0563(15) 0.0278(9) -0.0206(9) 0.0063(8) -0.0091(10)
C4 0.0186(8) 0.0248(9) 0.0163(7) -0.0024(7) 0.0055(6) -0.0019(7)
C5 0.0156(7) 0.0205(9) 0.0166(7) -0.0030(6) -0.0001(6) -0.0014(7)
C6 0.0170(8) 0.0183(9) 0.0156(7) 0.0002(6) 0.0001(6) 0.0017(6)
C7 0.0241(8) 0.0185(9) 0.0211(8) 0.0008(7) 0.0006(6) -0.0024(7)
C8 0.0215(8) 0.0213(9) 0.0201(8) 0.0033(7) 0.0028(6) -0.0038(7)
C9 0.0210(8) 0.0230(9) 0.0169(7) 0.0011(7) 0.0034(6) -0.0014(7)
C10 0.0158(7) 0.0173(8) 0.0144(7) 0.0008(6) -0.0004(6) 0.0014(6)
C11 0.0168(8) 0.0173(8) 0.0124(7) -0.0032(6) -0.0010(6) -0.0009(6)
C12 0.0175(8) 0.0189(9) 0.0166(7) -0.0009(6) 0.0018(6) 0.0007(7)
C13 0.0260(8) 0.0167(9) 0.0179(7) -0.0002(6) 0.0024(6) 0.0013(7)
C14 0.0233(8) 0.0203(9) 0.0180(7) -0.0011(7) 0.0043(6) -0.0052(7)
C15 0.0169(7) 0.0243(9) 0.0184(7) -0.0034(7) 0.0027(6) -0.0014(7)
C16 0.0188(8) 0.0184(9) 0.0136(7) -0.0030(6) -0.0003(6) 0.0006(7)
C17 0.0183(8) 0.0270(10) 0.0249(8) 0.0036(7) 0.0014(6) 0.0048(7)

loop_
_atom_type_symbol
_atom_type_description
_atom_type_scat_dispersion_real
_atom_type_scat_dispersion_imag
_atom_type_scat_source
C C 0.0033 0.0016 'International Tables Vol C Tables 4.2.6.8 and 6.1.1.4'
H H 0.0000 0.0000 'International Tables Vol C Tables 4.2.6.8 and 6.1.1.4'
N N 0.0061 0.0033 'International Tables Vol C Tables 4.2.6.8 and 6.1.1.4'
O O 0.0106 0.0060 'International Tables Vol C Tables 4.2.6.8 and 6.1.1.4'

loop_
_geom_angle_atom_site_label_1
_geom_angle_atom_site_label_2
_geom_angle_atom_site_label_3
_geom_angle
C5 O2 C4 120.05(12)
C5 N1 H1 112.1(11)
C5 N1 C6 126.46(13)
C6 N1 H1 118.3(10)
C9 N2 H2 108.5(10)
C10 N2 H2 110.4(10)
C10 N2 C9 110.97(13)
H1A C1 H1B 109.5
H1A C1 H1C 109.5
H1B C1 H1C 109.5
C4 C1 H1A 109.5
C4 C1 H1B 109.5
C4 C1 H1C 109.5
H2A C2 H2B 109.5
H2A C2 H2C 109.5
H2B C2 H2C 109.5
C4 C2 H2A 109.5
C4 C2 H2B 109.5
C4 C2 H2C 109.5
H3A C3 H3B 109.5
H3A C3 H3C 109.5
H3B C3 H3C 109.5
C4 C3 H3A 109.5
C4 C3 H3B 109.5
C4 C3 H3C 109.5
O2 C4 C1 109.77(13)
O2 C4 C2 102.19(12)
O2 C4 C3 110.78(13)
C1 C4 C3 112.45(15)
C2 C4 C1 110.43(14)
C2 C4 C3 110.76(15)
O1 C5 O2 123.91(14)
O1 C5 N1 123.09(14)
N1 C5 O2 112.97(13)
N1 C6 H6 108.6
N1 C6 C7 110.88(12)
N1 C6 C10 110.57(13)
C7 C6 H6 108.6
C7 C6 C10 109.41(12)
C10 C6 H6 108.6
C6 C7 H7A 109.2
C6 C7 H7B 109.2
C6 C7 C8 111.90(14)
H7A C7 H7B 107.9
C8 C7 H7A 109.2
C8 C7 H7B 109.2
C7 C8 H8A 109.5
C7 C8 H8B 109.5
C7 C8 C9 110.68(13)
H8A C8 H8B 108.1
C9 C8 H8A 109.5
C9 C8 H8B 109.5
N2 C9 C8 113.80(12)
N2 C9 H9A 108.8
N2 C9 H9B 108.8
C8 C9 H9A 108.8
C8 C9 H9B 108.8
H9A C9 H9B 107.7
N2 C10 C6 112.84(12)
N2 C10 H10 106.7
N2 C10 C11 111.05(13)
C6 C10 H10 106.7
C11 C10 C6 112.42(12)
C11 C10 H10 106.7
C12 C11 C10 120.65(13)
C12 C11 C16 118.79(14)
C16 C11 C10 120.57(14)
C11 C12 H12 119.2
C13 C12 C11 121.60(14)
C13 C12 H12 119.2
C12 C13 H13 120.2
C14 C13 C12 119.63(15)
C14 C13 H13 120.2
C13 C14 H14 120.3
C13 C14 C15 119.44(15)
C15 C14 H14 120.3
C14 C15 H15 119.0
C14 C15 C16 121.97(15)
C16 C15 H15 119.0
C11 C16 C17 122.17(14)
C15 C16 C11 118.51(14)
C15 C16 C17 119.32(14)
C16 C17 H17A 109.5
C16 C17 H17B 109.5
C16 C17 H17C 109.5
H17A C17 H17B 109.5
H17A C17 H17C 109.5
H17B C17 H17C 109.5

loop_
_geom_bond_atom_site_label_1
_geom_bond_atom_site_label_2
_geom_bond_distance
O1 C5 1.2259(18)
O2 C4 1.4729(18)
O2 C5 1.3434(18)
N1 H1 0.898(13)
N1 C5 1.3420(19)
N1 C6 1.4674(18)
N2 H2 0.917(13)
N2 C9 1.466(2)
N2 C10 1.4637(19)
C1 H1A 0.9800
C1 H1B 0.9800
C1 H1C 0.9800
C1 C4 1.514(2)
C2 H2A 0.9800
C2 H2B 0.9800
C2 H2C 0.9800
C2 C4 1.513(2)
C3 H3A 0.9800
C3 H3B 0.9800
C3 H3C 0.9800
C3 C4 1.515(2)
C6 H6 1.0000
C6 C7 1.522(2)
C6 C10 1.553(2)
C7 H7A 0.9900
C7 H7B 0.9900
C7 C8 1.523(2)
C8 H8A 0.9900
C8 H8B 0.9900
C8 C9 1.528(2)
C9 H9A 0.9900
C9 H9B 0.9900
C10 H10 1.0000
C10 C11 1.512(2)
C11 C12 1.394(2)
C11 C16 1.408(2)
C12 H12 0.9500
C12 C13 1.384(2)
C13 H13 0.9500
C13 C14 1.380(2)
C14 H14 0.9500
C14 C15 1.382(2)
C15 H15 0.9500
C15 C16 1.392(2)
C16 C17 1.508(2)
C17 H17A 0.9800
C17 H17B 0.9800
C17 H17C 0.9800

loop_
_geom_torsion_atom_site_label_1
_geom_torsion_atom_site_label_2
_geom_torsion_atom_site_label_3
_geom_torsion_atom_site_label_4
_geom_torsion
N1 C6 C7 C8 -69.16(16)
N1 C6 C10 N2 66.70(16)
N1 C6 C10 C11 -59.84(16)
N2 C10 C11 C12 -34.15(18)
N2 C10 C11 C16 145.56(13)
C4 O2 C5 O1 11.1(2)
C4 O2 C5 N1 -170.82(13)
C5 O2 C4 C1 59.00(17)
C5 O2 C4 C2 176.20(13)
C5 O2 C4 C3 -65.78(19)
C5 N1 C6 C7 -139.97(16)
C5 N1 C6 C10 98.49(17)
C6 N1 C5 O1 -165.55(15)
C6 N1 C5 O2 16.3(2)
C6 C7 C8 C9 -52.16(16)
C6 C10 C11 C12 93.34(16)
C6 C10 C11 C16 -86.95(16)
C7 C6 C10 N2 -55.70(16)
C7 C6 C10 C11 177.76(12)
C7 C8 C9 N2 53.21(17)
C9 N2 C10 C6 56.56(15)
C9 N2 C10 C11 -176.18(11)
C10 N2 C9 C8 -55.42(16)
C10 C6 C7 C8 53.06(16)
C10 C11 C12 C13 178.84(13)
C10 C11 C16 C15 -177.55(13)
C10 C11 C16 C17 3.0(2)
C11 C12 C13 C14 -1.4(2)
C12 C11 C16 C15 2.2(2)
C12 C11 C16 C17 -177.30(13)
C12 C13 C14 C15 2.3(2)
C13 C14 C15 C16 -1.0(2)
C14 C15 C16 C11 -1.3(2)
C14 C15 C16 C17 178.21(14)
C16 C11 C12 C13 -0.9(2)
